data_4034261
loop_
_publ_author_name
'Guranova, Natalia I.'
'Dar'in, Dmitry'
'Kantin, Grigory'
'Novikov, Alexander S.'
'Bakulina, Olga'
'Krasavin, Mikhail'

_publ_section_title
;
 Rh(II)-Catalyzed Spirocyclization of \a-Diazo Homophthalimides with
 Cyclic Ethers.
;
_journal_issue 7
_journal_name_full 'The Journal of organic chemistry'
_journal_page_first 4534
_journal_page_last 4542
_journal_paper_doi 10.1021/acs.joc.9b00245
_journal_volume 84
_journal_year 2019
_chemical_formula_moiety 'C23 H17 N O3'
_chemical_formula_sum 'C23 H17 N O3'
_chemical_formula_weight 355.38
_space_group_crystal_system triclinic
_space_group_IT_number 2
_space_group_name_Hall '-P 1'
_space_group_name_H-M_alt 'P -1'
_atom_sites_solution_hydrogens geom
_atom_sites_solution_primary dual
_audit_creation_date 2018-07-27
_audit_creation_method
;
Olex2 1.2
(compiled 2018.05.18 svn.r3508 for OlexSys, GUI svn.r5497)
;
_audit_update_record
;
2018-11-12 deposited with the CCDC.
2018-11-12 downloaded from the CCDC.
;
_cell_angle_alpha 91.990(3)
_cell_angle_beta 93.798(3)
_cell_angle_gamma 99.922(4)
_cell_formula_units_Z 2
_cell_length_a 8.6488(3)
_cell_length_b 9.3013(4)
_cell_length_c 11.1317(4)
_cell_measurement_reflns_used 4791
_cell_measurement_temperature 100
_cell_measurement_theta_max 70.7680
_cell_measurement_theta_min 3.9230
_cell_volume 879.19(6)
_computing_cell_refinement 'CrysAlisPro 1.171.39.35a (Rigaku OD, 2017)'
_computing_data_collection 'CrysAlisPro 1.171.39.35a (Rigaku OD, 2017)'
_computing_data_reduction 'CrysAlisPro 1.171.39.35a (Rigaku OD, 2017)'
_computing_molecular_graphics 'Olex2 (Dolomanov et al., 2009)'
_computing_publication_material 'Olex2 (Dolomanov et al., 2009)'
_computing_structure_refinement 'ShelXL (Sheldrick, 2015)'
_computing_structure_solution 'ShelXT (Sheldrick, 2015)'
_diffrn_ambient_environment N~2~
_diffrn_ambient_temperature 100
_diffrn_detector 'CCD plate'
_diffrn_detector_type HyPix3000
_diffrn_measured_fraction_theta_full 0.967
_diffrn_measured_fraction_theta_max 0.933
_diffrn_measurement_details
;
List of Runs (angles in degrees, time in seconds):

  # Type    Start    End  Width  t~exp~   \w     \q     \k     \f   Frames
#--------------------------------------------------------------------------
  1  \w    -18.00  28.00   0.50    0.69    --  -41.35  23.00-130.00   92
  2  \w    -77.00 -33.00   0.50    0.69    --  -41.35 -23.00  64.00   88
  3  \w     47.00  72.00   0.50    0.69    --   41.35  23.00-130.00   50
  4  \w      3.00  46.00   0.50    0.69    --   41.35 -23.00  64.00   86
  5  \w     54.00  90.00   0.50    2.78    --  100.29 -23.00  64.00   72
  6  \w     99.00 124.00   0.50    2.78    --  100.29  23.00-130.00   50
  7  \w    -26.00   8.00   0.50    0.69    --    8.00 101.00-118.29   68
  8  \w    -13.00  12.00   0.50    0.69    --   24.00 106.00-107.29   50
  9  \w    -10.00  16.00   0.50    0.69    --   24.00 104.00 135.35   52
 10  \w     -1.00  25.00   0.50    0.69    --   28.00  90.00-144.70   52
 11  \w     -3.00  22.00   0.50    0.69    --   28.00  94.00  38.62   50
 12  \w      5.00  30.00   0.50    0.69    --   32.00  86.00 -58.50   50
 13  \w      5.00  30.00   0.50    0.69    --   32.00  86.00 124.23   50
 14  \w      9.00  34.00   0.50    0.69    --   36.00  85.00  17.23   50
 15  \w      9.00  34.00   0.50    0.69    --   36.00  85.00  58.95   50
 16  \w     14.00  42.00   0.50    0.69    --   40.00  82.00 -13.25   56
 17  \w     15.00  40.00   0.50    0.69    --   40.00  79.00 140.62   50
 18  \w     14.00  41.00   0.50    0.69    --   40.00  82.00 -94.27   54
 19  \w    -61.00 -21.00   0.50    0.69    --  -41.35  65.00  30.00   80
 20  \w    -11.00  19.00   0.50    0.69    --  -41.35  65.00  30.00   60
 21  \w    -90.00 -16.00   0.50    0.69    --  -41.35 138.00-150.00  148
 22  \w     16.00  41.00   0.50    0.69    --   41.35  82.00-125.65   50
 23  \w     29.00  79.00   0.50    0.69    --   41.35-138.00  60.00  100
 24  \w    -10.00  75.00   0.50    0.69    --   41.35-104.00 150.00  170
 25  \w     14.00  77.00   0.50    0.69    --   41.35-138.00 150.00  126
 26  \w     19.00  44.00   0.50    0.69    --   44.00  79.00 -98.11   50
 27  \w     19.00  44.00   0.50    0.69    --   44.00  79.00 -37.05   50
 28  \w     19.00  44.00   0.50    0.69    --   44.00  81.00  96.28   50
 29  \w     18.00  43.00   0.50    0.69    --   44.00  82.00  73.86   50
 30  \w     75.00 104.00   0.50    0.69    --   48.00  76.00 138.15   58
 31  \w     26.00  52.00   0.50    0.69    --   48.00  76.00 138.15   52
 32  \w     32.00  58.00   0.50    0.69    --   52.00  75.00   3.75   52
 33  \w     28.00  54.00   0.50    0.69    --   52.00  76.00 -76.89   52
 34  \w     83.00 112.00   0.50    0.69    --   52.00  75.00 101.54   58
 35  \w     32.00  78.00   0.50    0.69    --   52.00  75.00 101.54   92
 36  \w     27.00  53.00   0.50    0.69    --   52.00  76.00-175.11   52
 37  \w     31.00  94.00   0.50    0.69    --   56.00  77.00  35.73  126
 38  \w     86.00 112.00   0.50    0.69    --   56.00  76.00 -41.77   52
 39  \w     31.00  66.00   0.50    0.69    --   56.00  76.00 -41.77   70
 40  \w     37.00  62.00   0.50    0.69    --   56.00  66.00-159.87   50
 41  \w     33.00  59.00   0.50    0.69    --   56.00  77.00-119.92   52
 42  \w     40.00  71.00   0.50    0.69    --   60.00  74.00 149.11   62
 43  \w     98.00 124.00   0.50    0.69    --   60.00  74.00 149.11   52
 44  \w     39.00  80.00   0.50    0.69    --   60.00  76.00  72.40   82
 45  \w     44.00 120.00   0.50    0.69    --   64.00  63.00-144.45  152
 46  \w     81.00 107.00   0.50    0.69    --   68.00  61.00 -77.74   52
 47  \w     50.00  78.00   0.50    0.69    --   68.00  61.00 -77.74   56
 48  \w     45.00 120.00   0.50    0.69    --   68.00  74.00-121.36  150
 49  \w     97.00 128.00   0.50    0.69    --   68.00  62.00  65.75   62
 50  \w     64.00  92.00   0.50    0.69    --   68.00  62.00  65.75   56
 51  \w     48.00  74.00   0.50    2.78    --   72.00  75.00   4.26   52
 52  \w     55.00  99.00   0.50    2.78    --   76.00  69.00 -30.67   88
 53  \w    106.00 140.00   0.50    2.78    --   76.00  69.00 -30.67   68
 54  \w     59.00 107.00   0.50    2.78    --   80.00  71.00 -77.02   96
 55  \w    112.00 139.00   0.50    2.78    --   80.00  75.00  23.17   54
 56  \w     57.00  94.00   0.50    2.78    --   80.00  75.00  23.17   74
 57  \w    113.00 145.00   0.50    2.78    --   80.00  77.00  -4.85   64
 58  \w     55.00  84.00   0.50    2.78    --   80.00  77.00  -4.85   58
 59  \w    116.00 153.00   0.50    2.78    --  100.29  77.00 -30.00   74
 60  \w     77.00 112.00   0.50    2.78    --  100.29  77.00 -30.00   70
 61  \w     35.00  62.00   0.50    2.78    --  100.29 -33.00 -30.00   54
 62  \w    131.00 157.00   0.50    2.78    --  100.29  59.00-180.00   52
 63  \w     83.00 112.00   0.50    2.78    --  100.29  59.00-180.00   58
 64  \w     36.00  87.00   0.50    2.78    --  100.29-117.00-150.00  102
 65  \w    130.00 156.00   0.50    2.78    --  100.29  77.00-120.00   52
 66  \w     75.00 101.00   0.50    2.78    --  100.29  77.00-120.00   52
 67  \w     75.00 122.00   0.50    2.78    --  100.29  77.00-180.00   94
 68  \w     75.00 156.00   0.50    2.78    --  100.29  77.00-150.00  162
 69  \w    121.00 157.00   0.50    2.78    --  100.29  77.00  60.00   72
 70  \w     30.00 109.00   0.50    2.78    --  100.29 -96.00-120.00  158
 71  \w     38.00  94.00   0.50    2.78    --  100.29 -42.00  60.00  112
 72  \w     75.00 100.00   0.50    2.78    --  100.29  77.00  60.00   50
 73  \w     79.00 118.00   0.50    2.78    --  100.29  68.00   0.00   78
 74  \w     80.00 155.00   0.50    2.78    --  100.29  68.00 -90.00  150
 75  \w     88.00 148.00   0.50    2.78    --  100.29  50.00 120.00  120
 76  \w     75.00 100.00   0.50    2.78    --  100.29  77.00 -60.00   50
 77  \w     37.00 109.00   0.50    2.78    --  100.29 -68.00  60.00  144
 78  \w    113.00 157.00   0.50    2.78    --  100.29  77.00  30.00   88
 79  \w     82.00 143.00   0.50    2.78    --  100.29  59.00  30.00  122
 80  \w     75.00 101.00   0.50    2.78    --  100.29  77.00  30.00   52
 81  \w    122.00 148.00   0.50    2.78    --  100.29  59.00 -30.00   52
 82  \w     84.00 117.00   0.50    2.78    --  100.29  59.00 -30.00   66
 83  \w     82.00 148.00   0.50    2.78    --  100.29  59.00 -60.00  132
 84  \w     78.00 107.00   0.50    2.78    --  100.29 -59.00 -60.00   58
 85  \w     80.00 129.00   0.50    2.78    --  100.29  68.00  60.00   98
 86  \w     37.00  73.00   0.50    2.78    --  100.29 -59.00 -60.00   72
 87  \w     42.00  95.00   0.50    2.78    --  100.29 -50.00-150.00  106
 88  \w    120.00 155.00   0.50    2.78    --  100.29  77.00 150.00   70
 89  \w     77.00 103.00   0.50    2.78    --  100.29  77.00 150.00   52
 90  \w     82.00 109.00   0.50    2.78    --  100.29-117.00-180.00   54
 91  \w     83.00 109.00   0.50    2.78    --  100.29 -96.00 -30.00   52
 92  \w     33.00  69.00   0.50    2.78    --  100.29 -96.00 -30.00   72
 93  \w     82.00 136.00   0.50    2.78    --  100.29  59.00 150.00  108
 94  \w    116.00 156.00   0.50    2.78    --  100.29  77.00  90.00   80
 95  \w     91.00 116.00   0.50    2.78    --  100.29-117.00  30.00   50
 96  \w     75.00  97.00   0.50    2.78    --  100.29  77.00  90.00   44
;
_diffrn_measurement_device 'four-circle diffractometer'
_diffrn_measurement_device_type 'SuperNova, Single source at offset/far, HyPix3000'
_diffrn_measurement_method '\w scans'
_diffrn_orient_matrix_type 'CrysAlisPro convention (1999,Acta A55,543-557)'
_diffrn_orient_matrix_UB_11 -0.1384544000
_diffrn_orient_matrix_UB_12 0.0732595000
_diffrn_orient_matrix_UB_13 0.0348728000
_diffrn_orient_matrix_UB_21 -0.1128514000
_diffrn_orient_matrix_UB_22 -0.1471946000
_diffrn_orient_matrix_UB_23 -0.0225682000
_diffrn_orient_matrix_UB_31 0.0311593000
_diffrn_orient_matrix_UB_32 -0.0360749000
_diffrn_orient_matrix_UB_33 0.1324924000
_diffrn_radiation_monochromator mirror
_diffrn_radiation_probe x-ray
_diffrn_radiation_type CuK\a
_diffrn_radiation_wavelength 1.54184
_diffrn_reflns_av_R_equivalents 0.0393
_diffrn_reflns_av_unetI/netI 0.0412
_diffrn_reflns_Laue_measured_fraction_full 0.967
_diffrn_reflns_Laue_measured_fraction_max 0.933
_diffrn_reflns_limit_h_max 10
_diffrn_reflns_limit_h_min -10
_diffrn_reflns_limit_k_max 11
_diffrn_reflns_limit_k_min -11
_diffrn_reflns_limit_l_max 13
_diffrn_reflns_limit_l_min -12
_diffrn_reflns_number 12333
_diffrn_reflns_point_group_measured_fraction_full 0.967
_diffrn_reflns_point_group_measured_fraction_max 0.933
_diffrn_reflns_theta_full 67.684
_diffrn_reflns_theta_max 73.012
_diffrn_reflns_theta_min 3.984
_diffrn_source 'micro-focus sealed X-ray tube'
_diffrn_source_type 'SuperNova (Cu) X-ray Source'
_exptl_absorpt_coefficient_mu 0.720
_exptl_absorpt_correction_T_max 1.00000
_exptl_absorpt_correction_T_min 0.91745
_exptl_absorpt_correction_type multi-scan
_exptl_absorpt_process_details
;
CrysAlisPro 1.171.39.35a (Rigaku Oxford Diffraction, 2017)
Empirical absorption correction using spherical harmonics,
 implemented in SCALE3 ABSPACK scaling algorithm.
;
_exptl_crystal_colour 'clear whiteish colourless'
_exptl_crystal_colour_lustre clear
_exptl_crystal_colour_modifier whiteish
_exptl_crystal_colour_primary colourless
_exptl_crystal_density_diffrn 1.342
_exptl_crystal_description needle
_exptl_crystal_F_000 372
_exptl_crystal_size_max 0.5
_exptl_crystal_size_mid 0.2
_exptl_crystal_size_min 0.1
_refine_diff_density_max 0.193
_refine_diff_density_min -0.296
_refine_diff_density_rms 0.049
_refine_ls_extinction_method none
_refine_ls_goodness_of_fit_ref 1.047
_refine_ls_hydrogen_treatment constr
_refine_ls_matrix_type full
_refine_ls_number_parameters 244
_refine_ls_number_reflns 3280
_refine_ls_number_restraints 0
_refine_ls_restrained_S_all 1.047
_refine_ls_R_factor_all 0.0621
_refine_ls_R_factor_gt 0.0441
_refine_ls_shift/su_max 0.000
_refine_ls_shift/su_mean 0.000
_refine_ls_structure_factor_coef Fsqd
_refine_ls_weighting_details 'w=1/[\s^2^(Fo^2^)+(0.0635P)^2^+0.2469P] where P=(Fo^2^+2Fc^2^)/3'
_refine_ls_weighting_scheme calc
_refine_ls_wR_factor_gt 0.1109
_refine_ls_wR_factor_ref 0.1189
_reflns_Friedel_coverage 0.000
_reflns_number_gt 2660
_reflns_number_total 3280
_reflns_threshold_expression 'I > 2\s(I)'
_cod_data_source_file jo9b00245_si_005.cif
_cod_data_source_block 10243-zra-794
_cod_database_code 4034261
_shelx_shelxl_version_number 2017/1
_chemical_oxdiff_formula 'C23 H17 N1 O3'
_shelx_space_group_comment
;
The symmetry employed for this shelxl refinement is uniquely defined
by the following loop, which should always be used as a source of
symmetry information in preference to the above space-group names.
They are only intended as comments.
;
_reflns_odcompleteness_completeness 96.90
_reflns_odcompleteness_iscentric 1
_reflns_odcompleteness_theta 69.95
_olex2_refinement_description
;
1. Fixed Uiso
 At 1.2 times of:
  All C(H) groups, All C(H,H) groups
2.a Secondary CH2 refined with riding coordinates:
 C00F(H00B,H00C), C00I(H00F,H00G)
2.b Aromatic/amide H refined with riding coordinates:
 C00A(H00A), C00D(H00D), C00E(H00E), C00H(H00H), C00J(H00J), C00K(H00K),
 C00L(H00L), C00M(H00M), C00N(H00N), C00O(H00O), C00P(H00P), C00Q(H00Q),
 C00R(H00R)
;
_olex2_submission_special_instructions 'No special instructions were received'
_oxdiff_exptl_absorpt_empirical_details
;
Empirical correction (ABSPACK) includes:
- Absorption correction using spherical harmonics
- Frame scaling
;
_oxdiff_exptl_absorpt_empirical_full_max 3.298
_oxdiff_exptl_absorpt_empirical_full_min 0.420

loop_
_space_group_symop_operation_xyz
'x, y, z'
'-x, -y, -z'

loop_
_atom_site_label
_atom_site_type_symbol
_atom_site_fract_x
_atom_site_fract_y
_atom_site_fract_z
_atom_site_U_iso_or_equiv
_atom_site_adp_type
_atom_site_occupancy
_atom_site_site_symmetry_order
_atom_site_calc_flag
_atom_site_refinement_flags_posn
O001 O 0.09814(12) 0.35932(12) 0.58768(10) 0.0227(3) Uani 1 1 d .
O002 O 0.14853(14) 0.57720(12) 0.75936(11) 0.0262(3) Uani 1 1 d .
O003 O 0.25751(14) 0.27128(13) 1.05084(11) 0.0294(3) Uani 1 1 d .
N004 N 0.22710(15) 0.43321(14) 0.90537(12) 0.0212(3) Uani 1 1 d .
C005 C 0.18203(18) 0.16819(17) 0.85312(15) 0.0227(4) Uani 1 1 d .
C006 C 0.29149(18) 0.34149(17) 0.44479(15) 0.0228(4) Uani 1 1 d .
C007 C 0.39981(18) 0.31595(17) 0.53691(15) 0.0225(3) Uani 1 1 d .
C008 C 0.22611(18) 0.29062(17) 0.94519(15) 0.0226(4) Uani 1 1 d .
C009 C 0.16709(17) 0.19256(17) 0.73058(15) 0.0217(3) Uani 1 1 d .
C00A C 0.16687(19) 0.55341(18) 1.09403(15) 0.0247(4) Uani 1 1 d .
H00A H 0.087909 0.471659 1.106017 0.030 Uiso 1 1 calc R
C00B C 0.25572(18) 0.55489(17) 0.99450(15) 0.0222(3) Uani 1 1 d .
C00C C 0.20432(18) 0.34650(17) 0.68808(14) 0.0208(3) Uani 1 1 d .
C00D C 0.29541(19) 0.28249(18) 0.32896(15) 0.0251(4) Uani 1 1 d .
H00D H 0.220742 0.298999 0.266748 0.030 Uiso 1 1 calc R
C00E C 0.12482(19) 0.07280(18) 0.64822(16) 0.0256(4) Uani 1 1 d .
H00E H 0.113765 0.087761 0.564327 0.031 Uiso 1 1 calc R
C00F C 0.38140(18) 0.38392(18) 0.65848(15) 0.0229(4) Uani 1 1 d .
H00B H 0.414789 0.491201 0.658287 0.028 Uiso 1 1 calc R
H00C H 0.448656 0.345761 0.720783 0.028 Uiso 1 1 calc R
C00G C 0.18584(18) 0.46209(17) 0.78599(15) 0.0217(3) Uani 1 1 d .
C00H C 0.3728(2) 0.67210(18) 0.97685(16) 0.0271(4) Uani 1 1 d .
H00H H 0.434795 0.670910 0.909624 0.032 Uiso 1 1 calc R
C00I C 0.16847(19) 0.42613(18) 0.48335(15) 0.0241(4) Uani 1 1 d .
H00F H 0.217115 0.529038 0.504253 0.029 Uiso 1 1 calc R
H00G H 0.086536 0.424828 0.416659 0.029 Uiso 1 1 calc R
C00J C 0.15551(19) 0.02614(18) 0.89432(17) 0.0271(4) Uani 1 1 d .
H00J H 0.165830 0.010661 0.978159 0.032 Uiso 1 1 calc R
C00K C 0.1949(2) 0.67333(19) 1.17621(16) 0.0284(4) Uani 1 1 d .
H00K H 0.135702 0.672820 1.245164 0.034 Uiso 1 1 calc R
C00L C 0.4102(2) 0.19856(18) 0.30462(16) 0.0284(4) Uani 1 1 d .
H00L H 0.414608 0.159327 0.225232 0.034 Uiso 1 1 calc R
C00M C 0.0991(2) -0.06790(18) 0.68943(17) 0.0287(4) Uani 1 1 d .
H00M H 0.070855 -0.148873 0.633183 0.034 Uiso 1 1 calc R
C00N C 0.3987(2) 0.79187(19) 1.05876(17) 0.0312(4) Uani 1 1 d .
H00N H 0.478348 0.873156 1.047046 0.037 Uiso 1 1 calc R
C00O C 0.5172(2) 0.17242(18) 0.39560(17) 0.0293(4) Uani 1 1 d .
H00O H 0.594356 0.114762 0.378500 0.035 Uiso 1 1 calc R
C00P C 0.1141(2) -0.09192(18) 0.81194(17) 0.0301(4) Uani 1 1 d .
H00P H 0.096017 -0.188675 0.839104 0.036 Uiso 1 1 calc R
C00Q C 0.3087(2) 0.79317(18) 1.15756(17) 0.0302(4) Uani 1 1 d .
H00Q H 0.325160 0.876049 1.212186 0.036 Uiso 1 1 calc R
C00R C 0.51248(19) 0.23030(18) 0.51248(16) 0.0262(4) Uani 1 1 d .
H00R H 0.585560 0.211452 0.574974 0.031 Uiso 1 1 calc R

loop_
_atom_site_aniso_label
_atom_site_aniso_U_11
_atom_site_aniso_U_22
_atom_site_aniso_U_33
_atom_site_aniso_U_23
_atom_site_aniso_U_13
_atom_site_aniso_U_12
O001 0.0223(5) 0.0272(6) 0.0201(6) 0.0021(5) 0.0026(4) 0.0077(4)
O002 0.0328(6) 0.0224(6) 0.0260(7) 0.0015(5) 0.0033(5) 0.0112(5)
O003 0.0393(7) 0.0295(6) 0.0217(7) 0.0017(5) 0.0033(5) 0.0123(5)
N004 0.0251(7) 0.0208(6) 0.0191(7) -0.0004(5) 0.0032(5) 0.0075(5)
C005 0.0216(7) 0.0231(8) 0.0257(9) 0.0006(6) 0.0040(6) 0.0096(6)
C006 0.0237(8) 0.0220(7) 0.0235(9) 0.0022(6) 0.0053(7) 0.0042(6)
C007 0.0230(8) 0.0217(7) 0.0231(9) 0.0005(6) 0.0045(6) 0.0036(6)
C008 0.0231(7) 0.0234(8) 0.0234(9) 0.0014(6) 0.0048(6) 0.0088(6)
C009 0.0191(7) 0.0227(8) 0.0250(9) 0.0002(6) 0.0038(6) 0.0080(6)
C00A 0.0238(8) 0.0269(8) 0.0246(9) -0.0021(7) 0.0008(6) 0.0087(7)
C00B 0.0238(8) 0.0224(8) 0.0215(9) -0.0013(6) 0.0000(6) 0.0083(6)
C00C 0.0221(7) 0.0221(7) 0.0195(9) 0.0004(6) 0.0027(6) 0.0071(6)
C00D 0.0275(8) 0.0263(8) 0.0216(9) 0.0011(7) 0.0042(7) 0.0037(7)
C00E 0.0238(8) 0.0265(8) 0.0274(10) -0.0030(7) 0.0031(7) 0.0073(6)
C00F 0.0217(8) 0.0256(8) 0.0223(9) 0.0006(6) 0.0021(6) 0.0063(6)
C00G 0.0210(7) 0.0223(7) 0.0227(9) 0.0010(6) 0.0045(6) 0.0053(6)
C00H 0.0280(8) 0.0281(8) 0.0256(9) 0.0023(7) 0.0011(7) 0.0065(7)
C00I 0.0272(8) 0.0253(8) 0.0216(9) 0.0029(6) 0.0039(7) 0.0085(7)
C00J 0.0283(8) 0.0256(8) 0.0298(10) 0.0030(7) 0.0058(7) 0.0102(7)
C00K 0.0294(8) 0.0330(9) 0.0253(9) -0.0048(7) -0.0003(7) 0.0142(7)
C00L 0.0322(9) 0.0254(8) 0.0280(10) -0.0025(7) 0.0081(7) 0.0046(7)
C00M 0.0286(8) 0.0234(8) 0.0346(10) -0.0040(7) 0.0038(7) 0.0064(7)
C00N 0.0338(9) 0.0254(8) 0.0329(10) 0.0012(7) -0.0047(8) 0.0036(7)
C00O 0.0299(9) 0.0270(8) 0.0339(10) 0.0005(7) 0.0105(8) 0.0100(7)
C00P 0.0312(9) 0.0208(8) 0.0398(11) 0.0019(7) 0.0057(8) 0.0074(7)
C00Q 0.0369(9) 0.0253(8) 0.0288(10) -0.0052(7) -0.0068(7) 0.0116(7)
C00R 0.0225(8) 0.0286(8) 0.0288(10) 0.0017(7) 0.0046(7) 0.0072(7)

loop_
_atom_type_symbol
_atom_type_description
_atom_type_scat_dispersion_real
_atom_type_scat_dispersion_imag
_atom_type_scat_source
C C 0.0181 0.0091 'International Tables Vol C Tables 4.2.6.8 and 6.1.1.4'
H H 0.0000 0.0000 'International Tables Vol C Tables 4.2.6.8 and 6.1.1.4'
N N 0.0311 0.0180 'International Tables Vol C Tables 4.2.6.8 and 6.1.1.4'
O O 0.0492 0.0322 'International Tables Vol C Tables 4.2.6.8 and 6.1.1.4'

loop_
_geom_angle_atom_site_label_1
_geom_angle_atom_site_label_2
_geom_angle_atom_site_label_3
_geom_angle
C00C O001 C00I 115.89(12)
C008 N004 C00B 118.59(13)
C00G N004 C008 123.08(13)
C00G N004 C00B 117.99(13)
C009 C005 C008 121.78(15)
C009 C005 C00J 120.84(15)
C00J C005 C008 117.38(15)
C007 C006 C00I 115.16(14)
C00D C006 C007 120.46(14)
C00D C006 C00I 124.24(15)
C006 C007 C00F 115.23(13)
C00R C007 C006 119.81(15)
C00R C007 C00F 124.96(15)
O003 C008 N004 120.42(14)
O003 C008 C005 122.62(15)
N004 C008 C005 116.96(14)
C005 C009 C00C 119.75(14)
C005 C009 C00E 119.13(15)
C00E C009 C00C 121.05(15)
C00B C00A H00A 120.4
C00B C00A C00K 119.25(16)
C00K C00A H00A 120.4
C00A C00B N004 120.73(14)
C00H C00B N004 118.23(14)
C00H C00B C00A 121.04(15)
O001 C00C C009 108.35(12)
O001 C00C C00F 112.81(13)
O001 C00C C00G 108.07(11)
C009 C00C C00F 110.39(12)
C009 C00C C00G 112.41(13)
C00G C00C C00F 104.83(12)
C006 C00D H00D 120.3
C006 C00D C00L 119.46(16)
C00L C00D H00D 120.3
C009 C00E H00E 120.1
C00M C00E C009 119.85(16)
C00M C00E H00E 120.1
C007 C00F C00C 109.21(13)
C007 C00F H00B 109.8
C007 C00F H00C 109.8
C00C C00F H00B 109.8
C00C C00F H00C 109.8
H00B C00F H00C 108.3
O002 C00G N004 121.82(13)
O002 C00G C00C 120.97(15)
N004 C00G C00C 116.98(13)
C00B C00H H00H 120.4
C00B C00H C00N 119.24(16)
C00N C00H H00H 120.4
O001 C00I C006 108.69(13)
O001 C00I H00F 110.0
O001 C00I H00G 110.0
C006 C00I H00F 110.0
C006 C00I H00G 110.0
H00F C00I H00G 108.3
C005 C00J H00J 120.2
C00P C00J C005 119.60(17)
C00P C00J H00J 120.2
C00A C00K H00K 119.9
C00Q C00K C00A 120.20(16)
C00Q C00K H00K 119.9
C00D C00L H00L 119.9
C00O C00L C00D 120.29(16)
C00O C00L H00L 119.9
C00E C00M H00M 119.6
C00E C00M C00P 120.89(15)
C00P C00M H00M 119.6
C00H C00N H00N 119.8
C00Q C00N C00H 120.37(17)
C00Q C00N H00N 119.8
C00L C00O H00O 119.8
C00L C00O C00R 120.39(15)
C00R C00O H00O 119.8
C00J C00P C00M 119.69(16)
C00J C00P H00P 120.2
C00M C00P H00P 120.2
C00K C00Q C00N 119.86(15)
C00K C00Q H00Q 120.1
C00N C00Q H00Q 120.1
C007 C00R C00O 119.59(16)
C007 C00R H00R 120.2
C00O C00R H00R 120.2

loop_
_geom_bond_atom_site_label_1
_geom_bond_atom_site_label_2
_geom_bond_distance
O001 C00C 1.4204(19)
O001 C00I 1.455(2)
O002 C00G 1.2111(19)
O003 C008 1.216(2)
N004 C008 1.412(2)
N004 C00B 1.4558(19)
N004 C00G 1.400(2)
C005 C008 1.487(2)
C005 C009 1.392(2)
C005 C00J 1.400(2)
C006 C007 1.397(2)
C006 C00D 1.389(2)
C006 C00I 1.504(2)
C007 C00F 1.503(2)
C007 C00R 1.395(2)
C009 C00C 1.512(2)
C009 C00E 1.400(2)
C00A H00A 0.9500
C00A C00B 1.389(2)
C00A C00K 1.395(2)
C00B C00H 1.383(2)
C00C C00F 1.570(2)
C00C C00G 1.540(2)
C00D H00D 0.9500
C00D C00L 1.399(2)
C00E H00E 0.9500
C00E C00M 1.388(2)
C00F H00B 0.9900
C00F H00C 0.9900
C00H H00H 0.9500
C00H C00N 1.392(2)
C00I H00F 0.9900
C00I H00G 0.9900
C00J H00J 0.9500
C00J C00P 1.388(2)
C00K H00K 0.9500
C00K C00Q 1.385(3)
C00L H00L 0.9500
C00L C00O 1.383(3)
C00M H00M 0.9500
C00M C00P 1.391(3)
C00N H00N 0.9500
C00N C00Q 1.390(3)
C00O H00O 0.9500
C00O C00R 1.396(2)
C00P H00P 0.9500
C00Q H00Q 0.9500
C00R H00R 0.9500
